data_2219456
loop_
_publ_author_name
'Bell, Anthony M. T.'
'Henderson, C. Michael B.'
'Wendlandt, Richard F.'
'Harrison, Wendy J.'

_publ_section_title
;
 Rietveld refinement of Ba~5~(AsO~4~)~3~Cl from high-resolution
 synchrotron data
;
_journal_coeditor_code WM2188
_journal_issue 9
_journal_name_full 'Acta Crystallographica Section E'
_journal_page_first i63
_journal_page_last i64
_journal_paper_doi 10.1107/S1600536808026901
_journal_volume 64
_journal_year 2008
_chemical_formula_structural 'Ba5 (As O4)3 Cl'
_chemical_formula_sum 'As3 Ba5 Cl O12'
_chemical_formula_weight 1138.846
_chemical_name_common 'Barium As-apatite'
_chemical_name_systematic
;
pentabarium tris(arsenate(V)) chloride
;
_space_group_crystal_system hexagonal
_space_group_IT_number 176
_space_group_name_Hall '-P 6c'
_space_group_name_H-M_alt 'P 63/m'
_symmetry_space_group_name_Hall '-P 6c'
_symmetry_space_group_name_H-M 'P 63/m'
_cell_angle_alpha 90
_cell_angle_beta 90
_cell_angle_gamma 120
_cell_formula_units_Z 2
_cell_length_a 10.55700(10)
_cell_length_b 10.55700(10)
_cell_length_c 7.73912(8)
_cell_measurement_temperature 298
_cell_volume 746.980(10)
_computing_cell_refinement 'Celref (Laugier & Bochu, 2003)'
_computing_data_collection 'local software'
_computing_data_reduction 'local software'
_computing_molecular_graphics 'Balls and Sticks (Kang & Ozawa, 2003)'
_computing_publication_material 'publCIF (Westrip, 2008)'
_computing_structure_refinement 'TOPAS (Coelho, 2000)'
_computing_structure_solution 'coordinates taken from a related compound'
_diffrn_ambient_temperature 298
_diffrn_measurement_device_type 'In-house design'
_diffrn_radiation_monochromator 'Si(111) channel-cut crystal'
_diffrn_radiation_type Synchrotron
_diffrn_radiation_wavelength 0.998043
_exptl_absorpt_coefficient_mu 56.0740(10)
_exptl_absorpt_correction_type none
_exptl_crystal_density_diffrn 5.06330(10)
_exptl_crystal_density_method 'not measured'
_refine_ls_goodness_of_fit_all 1.227
_refine_ls_number_constraints 3
_refine_ls_number_parameters 21
_refine_ls_number_restraints 0
_refine_ls_R_factor_all 0.0898
_refine_ls_shift/su_max 0.001
_cod_data_source_file wm2188.cif
_cod_data_source_block I
_cod_original_formula_sum 'As3 Ba5 Cl1 O12'
_cod_database_code 2219456

loop_
_symmetry_equiv_pos_as_xyz
'x, y, z'
'-y, x-y, z'
'-x+y, -x, z'
'-x, -y, z+1/2'
'y, -x+y, z+1/2'
'x-y, x, z+1/2'
'-x, -y, -z'
'y, -x+y, -z'
'x-y, x, -z'
'x, y, -z-1/2'
'-y, x-y, -z-1/2'
'-x+y, -x, -z-1/2'

loop_
_atom_site_type_symbol
_atom_site_label
_atom_site_fract_x
_atom_site_fract_y
_atom_site_fract_z
_atom_site_U_iso_or_equiv
_atom_site_adp_type
_atom_site_calc_flag
_atom_site_refinement_flags
_atom_site_occupancy
Ba Ba1 0.3333 0.6667 0.0061(9) 0.0590(10) Uani d S 1
Ba Ba2 0.2445(4) 0.9874(6) 0.2500 0.0650(10) Uani d S 1
As As1 0.4047(7) 0.3716(7) 0.2500 0.059(2) Uani d S 1
O O1 0.347(7) 0.495(6) 0.2500 0.13(2) Uani d S 1
O O2 0.591(4) 0.473(4) 0.2500 0.080(10) Uani d S 1
O O3 0.354(2) 0.280(3) 0.068(3) 0.065(8) Uani d . 1
Cl Cl1 0.0000 0.0000 0.0000 0.070(6) Uani d S 1

loop_
_atom_type_symbol
_atom_type_description
_atom_type_scat_dispersion_real
_atom_type_scat_dispersion_imag
_atom_type_scat_source
Ba Ba 56.201 4.374 http://henke.lbl.gov/optical_constants/asf.html
As As 30.659 3.637 http://henke.lbl.gov/optical_constants/asf.html
O O 8.024 0.013 http://henke.lbl.gov/optical_constants/asf.html
Cl Cl 17.239 0.310 http://henke.lbl.gov/optical_constants/asf.html

loop_
_geom_angle_atom_site_label_1
_geom_angle_atom_site_label_2
_geom_angle_atom_site_label_3
_geom_angle_site_symmetry_1
_geom_angle_site_symmetry_3
_geom_angle
_geom_angle_publ_flag
O3 As1 O3 . 10_556 118(2) y
O3 As1 O1 . . 108.0(10) y
O3 As1 O1 10_556 . 108.0(10) ?
O3 As1 O2 . . 108(2) y
O3 As1 O2 10_556 . 108(2) ?
O1 As1 O2 . . 106(2) y

loop_
_geom_bond_atom_site_label_1
_geom_bond_atom_site_label_2
_geom_bond_site_symmetry_2
_geom_bond_distance
_geom_bond_publ_flag
Ba1 O1 2_665 2.67(5) ?
Ba1 O1 3_565 2.67(5) ?
Ba1 O1 . 2.67(5) y
Ba1 O2 9 2.81(4) y
Ba1 O2 8_565 2.81(4) ?
Ba1 O2 7_665 2.81(4) ?
Ba1 O3 8_565 3.12(3) ?
Ba1 O3 9 3.12(3) y
Ba1 O3 7_665 3.12(3) ?
Ba2 O2 2_665 2.59(4) y
Ba2 O3 8_565 2.62(4) y
Ba2 O3 5_565 2.62(4) ?
Ba2 O3 10_566 3.05(4) ?
Ba2 O3 1_565 3.05(4) y
Ba2 O1 3_565 3.14(4) y
Ba2 Cl1 1_565 3.281(5) y
Ba2 Cl1 4_565 3.281(5) ?
As1 O3 . 1.64(2) y
As1 O3 10_556 1.64(2) ?
As1 O1 . 1.70(8) y
As1 O2 . 1.70(4) y
